data_7704597
loop_
_publ_author_name
'Wen, Ya'
'Ouyang, Cheng'
'Li, Quanwen'
'Rees, Thomas W.'
'Qiu, Kangqiang'
'Ji, Liangnian'
'Chao, Hui'

_publ_section_title
;
 Synthesis, characterization and anticancer mechanism studies of
 fluorinated cyclometalated ruthenium(ii) complexes.
;
_journal_issue 21
_journal_name_full 'Dalton transactions (Cambridge, England : 2003)'
_journal_page_first 7044
_journal_page_last 7052
_journal_paper_doi 10.1039/d0dt01412e
_journal_volume 49
_journal_year 2020
_chemical_formula_moiety 'C37 H23 F3 N5 Ru, 1.25(F6 P), 0.25(N)'
_chemical_formula_sum 'C37 H23 F10.5 N5.25 P1.25 Ru'
_chemical_formula_weight 880.39
_space_group_crystal_system tetragonal
_space_group_IT_number 130
_space_group_name_Hall '-P 4a 2ac'
_space_group_name_H-M_alt 'P 4/n c c :2'
_atom_sites_solution_hydrogens geom
_audit_block_doi 10.5517/ccdc.csd.cc2589b3
_audit_creation_date 2019-09-12
_audit_creation_method
;
Olex2 1.2
(compiled 2017.01.04 svn.r3372 for OlexSys, GUI svn.r5292)
;
_audit_update_record
;
2020-05-14 deposited with the CCDC.	2020-05-21 downloaded from the CCDC.
;
_cell_angle_alpha 90
_cell_angle_beta 90
_cell_angle_gamma 90
_cell_formula_units_Z 16
_cell_length_a 23.9804(9)
_cell_length_b 23.9804(9)
_cell_length_c 25.2619(14)
_cell_measurement_reflns_used 5402
_cell_measurement_temperature 293(2)
_cell_measurement_theta_max 29.0850
_cell_measurement_theta_min 3.8950
_cell_volume 14527.1(11)
_computing_cell_refinement 'CrysAlisPro 1.171.38.43 (Rigaku OD, 2015)'
_computing_data_collection 'CrysAlisPro 1.171.38.43 (Rigaku OD, 2015)'
_computing_data_reduction 'CrysAlisPro 1.171.38.43 (Rigaku OD, 2015)'
_computing_molecular_graphics 'Olex2 (Dolomanov et al., 2009)'
_computing_publication_material 'Olex2 (Dolomanov et al., 2009)'
_computing_structure_refinement 'ShelXL (Sheldrick, 2015)'
_diffrn_ambient_temperature 293(2)
_diffrn_measured_fraction_theta_full 0.997
_diffrn_measured_fraction_theta_max 0.970
_diffrn_measurement_device_type 'SuperNova, Dual, Cu at zero, AtlasS2'
_diffrn_radiation_type MoK\a
_diffrn_radiation_wavelength 0.71073
_diffrn_reflns_av_R_equivalents 0.0944
_diffrn_reflns_av_unetI/netI 0.0611
_diffrn_reflns_Laue_measured_fraction_full 0.997
_diffrn_reflns_Laue_measured_fraction_max 0.970
_diffrn_reflns_limit_h_max 25
_diffrn_reflns_limit_h_min -21
_diffrn_reflns_limit_k_max 22
_diffrn_reflns_limit_k_min -31
_diffrn_reflns_limit_l_max 31
_diffrn_reflns_limit_l_min -32
_diffrn_reflns_number 42689
_diffrn_reflns_point_group_measured_fraction_full 0.997
_diffrn_reflns_point_group_measured_fraction_max 0.970
_diffrn_reflns_theta_full 25.242
_diffrn_reflns_theta_max 27.493
_diffrn_reflns_theta_min 3.336
_exptl_absorpt_coefficient_mu 0.577
_exptl_absorpt_correction_T_max 1.00000
_exptl_absorpt_correction_T_min 0.29364
_exptl_absorpt_correction_type multi-scan
_exptl_absorpt_process_details
;
CrysAlisPro 1.171.38.43 (Rigaku Oxford Diffraction, 2015)
Empirical absorption correction using spherical harmonics,
 implemented in SCALE3 ABSPACK scaling algorithm.
;
_exptl_crystal_density_diffrn 1.610
_exptl_crystal_description block
_exptl_crystal_F_000 7024
_platon_squeeze_details
;
TITL 1611011_a.res in P4/ncc
CELL   23.9804   23.9804   25.2619     90.00     90.00     90.00
SPGR P4/ncc
# Solvent Accessible Volume =      1679
# Electrons Found in S.A.V. =       373
# Note: Atoms in Void are Labelled as Cxxx and Qxxx for all Others
C101 0.250 0.253 0.305 !       3.26 eA-3
Q102 0.259 0.511 0.436 !       2.37 eA-3
C103 0.589 0.115 0.268 !       2.37 eA-3
Q104 0.250 0.247 0.617 !       2.35 eA-3
Q105 0.750 0.754 0.328 !       2.13 eA-3
Q106 0.764 0.021 0.491 !       2.06 eA-3
Q107 0.485 0.740 0.993 !       2.05 eA-3
Q108 0.251 0.022 0.039 !       1.93 eA-3
Q109 0.767 0.015 0.957 !       1.66 eA-3
Q110 0.443 0.653 0.246 !       1.53 eA-3
Q111 0.336 0.226 0.288 !       1.49 eA-3
C112 0.430 0.972 0.727 !       1.40 eA-3
Q113 0.780 0.005 0.032 !       1.31 eA-3
C114 0.562 0.063 0.249 !       1.31 eA-3
Q115 0.250 0.244 0.070 !       1.30 eA-3
C116 0.900 0.140 0.795 !       1.28 eA-3
Q117 0.218 0.914 0.503 !       1.16 eA-3
Q118 0.144 0.040 0.250 !       1.15 eA-3
C119 0.250 0.243 0.273 !       1.12 eA-3
Q120 0.959 0.259 0.469 !       1.12 eA-3
C121 0.750 0.754 0.797 !       1.08 eA-3
Q122 0.532 0.909 0.767 !       1.07 eA-3
Q123 0.247 0.468 0.477 !       1.04 eA-3
Q124 0.318 0.453 0.045 !       0.99 eA-3
Q125 0.291 0.008 0.019 !       0.98 eA-3
Q126 0.045 0.805 0.968 !       0.97 eA-3
Q127 0.819 0.008 0.502 !       0.97 eA-3
Q128 0.320 0.283 0.604 !       0.97 eA-3
Q129 0.676 0.018 0.236 !       0.94 eA-3
Q130 0.114 0.515 0.748 !       0.93 eA-3
C131 0.734 0.781 0.226 !       0.91 eA-3
Q132 0.197 0.884 0.526 !       0.90 eA-3
Q133 0.491 0.288 0.976 !       0.89 eA-3
Q134 0.950 0.820 0.484 !       0.89 eA-3
C135 0.953 0.400 0.283 !       0.89 eA-3
Q136 0.421 0.193 0.521 !       0.86 eA-3
C137 0.848 0.439 0.199 !       0.85 eA-3
Q138 0.975 0.701 0.961 !       0.82 eA-3
Q139 0.849 0.460-0.003 !       0.82 eA-3
Q140 0.281 0.586 0.425 !       0.82 eA-3
Q141 0.836 0.529 0.080 !       0.82 eA-3
Q142 0.345 0.023 0.978 !       0.80 eA-3
Q143 0.054 0.212 0.041 !       0.79 eA-3
Q144 0.446 0.290 0.037 !       0.79 eA-3
Q145 0.798 0.203 0.248 !       0.79 eA-3
Q146 0.328 0.532 0.958 !       0.79 eA-3
Q147 0.771 0.031 0.462 !       0.79 eA-3
Q148 0.259 0.094 0.029 !       0.78 eA-3
Q149 0.339 0.960 0.535 !       0.78 eA-3
Q150 0.943 0.788 0.982 !       0.77 eA-3
Q151 0.088 0.932 0.977 !       0.77 eA-3
Q152 0.076 0.288 0.045 !       0.76 eA-3
Q153 0.924 0.712 0.955 !       0.76 eA-3
Q154 0.955 0.047 0.338 !       0.75 eA-3
Q155 0.570 0.782 0.980 !       0.74 eA-3
Q156 0.866 0.914 0.991 !       0.74 eA-3
Q157 0.187 0.289 0.165 !       0.73 eA-3
Q158 0.015 0.187 0.349 !       0.73 eA-3
Q159 0.681 0.040 0.734 !       0.73 eA-3
Q160 0.838 0.616 0.983 !       0.73 eA-3
Q161 0.031 0.737 0.595 !       0.73 eA-3
Q162 0.722 0.361 0.018 !       0.72 eA-3
Q163 0.055 0.758 0.489 !       0.72 eA-3
Q164 0.259 0.467 0.943 !       0.71 eA-3
Q165 0.871 0.545 0.046 !       0.71 eA-3
Q166 0.796 0.203 0.281 !       0.71 eA-3
Q167 0.182 0.993 0.439 !       0.71 eA-3
Q168 0.243 0.148 0.795 !       0.71 eA-3
Q169 0.689 0.782 0.203 !       0.70 eA-3
Q170 0.953 0.259 0.438 !       0.70 eA-3
Q171 0.485 0.281 0.071 !       0.69 eA-3
Q172 0.241 0.032 0.107 !       0.68 eA-3
Q173 0.804 0.107 0.542 !       0.68 eA-3
Q174 0.582 0.228 0.544 !       0.68 eA-3
Q175 0.802 0.256 0.268 !       0.68 eA-3
Q176 0.719 0.598 0.048 !       0.67 eA-3
Q177 0.478 0.876 0.469 !       0.67 eA-3
Q178 0.189 0.236 0.108 !       0.67 eA-3
Q179 0.534 0.820 0.453 !       0.67 eA-3
Q180 0.053 0.633 0.053 !       0.66 eA-3
Q181 0.057 0.876 0.469 !       0.66 eA-3
Q182 0.852 0.461 0.033 !       0.66 eA-3
Q183 0.329 0.507 0.523 !       0.65 eA-3
Q184 0.373 0.986 0.781 !       0.65 eA-3
Q185 0.456 0.328 0.954 !       0.65 eA-3
Q186 0.665 0.884 0.009 !       0.65 eA-3
Q187 0.480 0.415-0.001 !       0.65 eA-3
Q188 0.418 0.983 0.517 !       0.65 eA-3
Q189 0.535 0.829 0.487 !       0.64 eA-3
Q190 0.235 0.429 0.194 !       0.64 eA-3
Q191 0.822 0.174 0.546 !       0.64 eA-3
Q192 0.636 0.446 0.009 !       0.63 eA-3
Q193 0.654 0.993 0.524 !       0.63 eA-3
Q194 0.492 0.288 0.906 !       0.63 eA-3
C195 0.726 0.750 0.766 !       0.63 eA-3
Q196 0.901 0.454 0.017 !       0.63 eA-3
Q197 0.977 0.892 0.464 !       0.63 eA-3
Q198 0.016 0.227 0.109 !       0.62 eA-3
Q199 0.747 0.819 0.176 !       0.62 eA-3
;
_refine_diff_density_max 1.950
_refine_diff_density_min -1.405
_refine_diff_density_rms 0.144
_refine_ls_extinction_method none
_refine_ls_goodness_of_fit_ref 1.084
_refine_ls_hydrogen_treatment constr
_refine_ls_matrix_type full
_refine_ls_number_parameters 498
_refine_ls_number_reflns 8098
_refine_ls_number_restraints 6
_refine_ls_restrained_S_all 1.084
_refine_ls_R_factor_all 0.1083
_refine_ls_R_factor_gt 0.0835
_refine_ls_shift/su_max 0.000
_refine_ls_shift/su_mean 0.000
_refine_ls_structure_factor_coef Fsqd
_refine_ls_weighting_details 'w=1/[\s^2^(Fo^2^)+(0.0966P)^2^+84.8387P] where P=(Fo^2^+2Fc^2^)/3'
_refine_ls_weighting_scheme calc
_refine_ls_wR_factor_gt 0.2108
_refine_ls_wR_factor_ref 0.2343
_reflns_Friedel_coverage 0.000
_reflns_number_gt 6012
_reflns_number_total 8098
_reflns_threshold_expression 'I > 2\s(I)'
_cod_data_source_file d0dt01412e2.cif
_cod_data_source_block 1611011_sq
_cod_original_cell_volume 14527.1(14)
_cod_original_sg_symbol_H-M 'P 4/n c c'
_cod_original_formula_sum 'C37 H23 F10.50 N5.25 P1.25 Ru'
_cod_database_code 7704597
_shelx_shelxl_version_number 2014/7
_shelx_space_group_comment
;
The symmetry employed for this shelxl refinement is uniquely defined
by the following loop, which should always be used as a source of
symmetry information in preference to the above space-group names.
They are only intended as comments.
;
_olex2_refinement_description
;
1. Fixed Uiso
 At 1.2 times of:
  All C(H) groups
2. Uiso/Uaniso restraints and constraints
Uanis(N6) \\sim Ueq: with sigma of 0.01 and sigma for terminal atoms of 0.02
3.a Aromatic/amide H refined with riding coordinates:
 C2(H2), C3(H3), C4(H4), C5(H5), C8(H8), C9(H9), C10(H10), C13(H13), C14(H14),
 C15(H15), C16(H16), C17(H17), C18(H18), C19(H19), C20(H20), C22(H22), C23(H23),
  C24(H24), C25(H25), C28(H28), C30(H30), C33(H33), C37(H37)
;
_platon_squeeze_void_probe_radius 1.20
_olex2_submission_special_instructions 'No special instructions were received'

loop_
_space_group_symop_operation_xyz
'x, y, z'
'-x+1/2, -y+1/2, z'
'-y+1/2, x, z'
'y, -x+1/2, z'
'-x, y+1/2, -z+1/2'
'x+1/2, -y, -z+1/2'
'y+1/2, x+1/2, -z+1/2'
'-y, -x, -z+1/2'
'-x, -y, -z'
'x-1/2, y-1/2, -z'
'y-1/2, -x, -z'
'-y, x-1/2, -z'
'x, -y-1/2, z-1/2'
'-x-1/2, y, z-1/2'
'-y-1/2, -x-1/2, z-1/2'
'y, x, z-1/2'

loop_
_atom_site_label
_atom_site_type_symbol
_atom_site_fract_x
_atom_site_fract_y
_atom_site_fract_z
_atom_site_U_iso_or_equiv
_atom_site_adp_type
_atom_site_occupancy
_atom_site_site_symmetry_order
_atom_site_calc_flag
_atom_site_refinement_flags_posn
_atom_site_refinement_flags_adp
_atom_site_refinement_flags_occupancy
_atom_site_disorder_assembly
_atom_site_disorder_group
Ru1 Ru 0.50340(2) 0.24285(2) 0.47039(2) 0.02542(17) Uani 1 1 d . . . . .
F1 F 0.5062(3) 0.4547(2) 0.16531(19) 0.091(2) Uani 1 1 d . . . . .
F2 F 0.5781(3) 0.4028(2) 0.09864(17) 0.0829(17) Uani 1 1 d . . . . .
F3 F 0.6288(2) 0.3090(3) 0.12817(17) 0.0819(17) Uani 1 1 d . . . . .
N1 N 0.4813(2) 0.2115(2) 0.54178(19) 0.0319(10) Uani 1 1 d . . . . .
N2 N 0.5239(2) 0.3091(2) 0.5221(2) 0.0378(12) Uani 1 1 d . . . . .
N3 N 0.58518(18) 0.21999(18) 0.45957(18) 0.0255(9) Uani 1 1 d . . . . .
N4 N 0.5178(2) 0.2719(2) 0.39979(17) 0.0280(9) Uani 1 1 d . . . . .
N5 N 0.4287(2) 0.28028(19) 0.45450(19) 0.0305(10) Uani 1 1 d . . . . .
C1 C 0.4771(2) 0.1621(2) 0.4507(2) 0.0293(11) Uani 1 1 d . . . . .
C2 C 0.4796(3) 0.1367(3) 0.4019(3) 0.0435(15) Uani 1 1 d . . . . .
H2 H 0.4921 0.1569 0.3728 0.052 Uiso 1 1 calc R . . . .
C3 C 0.4639(3) 0.0816(3) 0.3955(3) 0.0535(19) Uani 1 1 d . . . . .
H3 H 0.4657 0.0651 0.3622 0.064 Uiso 1 1 calc R . . . .
C4 C 0.4456(3) 0.0510(3) 0.4381(3) 0.0535(19) Uani 1 1 d . . . . .
H4 H 0.4357 0.0138 0.4340 0.064 Uiso 1 1 calc R . . . .
C5 C 0.4422(3) 0.0760(3) 0.4867(3) 0.0473(17) Uani 1 1 d . . . . .
H5 H 0.4292 0.0558 0.5156 0.057 Uiso 1 1 calc R . . . .
C6 C 0.4581(2) 0.1315(2) 0.4932(3) 0.0347(13) Uani 1 1 d . . . . .
C7 C 0.4572(3) 0.1607(3) 0.5437(3) 0.0371(13) Uani 1 1 d . . . . .
C8 C 0.4330(3) 0.1425(3) 0.5908(3) 0.0516(18) Uani 1 1 d . . . . .
H8 H 0.4161 0.1077 0.5927 0.062 Uiso 1 1 calc R . . . .
C9 C 0.4344(4) 0.1768(3) 0.6346(3) 0.059(2) Uani 1 1 d . . . . .
H9 H 0.4177 0.1653 0.6660 0.071 Uiso 1 1 calc R . . . .
C10 C 0.4601(3) 0.2278(3) 0.6322(3) 0.0508(17) Uani 1 1 d . . . . .
H10 H 0.4614 0.2507 0.6620 0.061 Uiso 1 1 calc R . . . .
C11 C 0.4844(3) 0.2452(2) 0.5844(2) 0.0351(13) Uani 1 1 d . . . . .
C12 C 0.5095(3) 0.2993(3) 0.5732(3) 0.0401(14) Uani 1 1 d . . . . .
C13 C 0.5194(3) 0.3392(3) 0.6124(3) 0.0550(19) Uani 1 1 d . . . . .
H13 H 0.5106 0.3318 0.6475 0.066 Uiso 1 1 calc R . . . .
C14 C 0.5427(3) 0.3902(3) 0.5981(4) 0.060(2) Uani 1 1 d . . . . .
H14 H 0.5487 0.4176 0.6235 0.071 Uiso 1 1 calc R . . . .
C15 C 0.5566(3) 0.3998(3) 0.5460(3) 0.0502(17) Uani 1 1 d . . . . .
H15 H 0.5722 0.4337 0.5361 0.060 Uiso 1 1 calc R . . . .
C16 C 0.5476(3) 0.3591(3) 0.5085(3) 0.0407(14) Uani 1 1 d . . . . .
H16 H 0.5577 0.3656 0.4735 0.049 Uiso 1 1 calc R . . . .
C17 C 0.6187(2) 0.1933(2) 0.4942(2) 0.0286(11) Uani 1 1 d . . . . .
H17 H 0.6044 0.1835 0.5271 0.034 Uiso 1 1 calc R . . . .
C18 C 0.6730(2) 0.1800(2) 0.4827(2) 0.0343(13) Uani 1 1 d . . . . .
H18 H 0.6949 0.1617 0.5077 0.041 Uiso 1 1 calc R . . . .
C19 C 0.6949(3) 0.1937(3) 0.4344(3) 0.0404(14) Uani 1 1 d . . . . .
H19 H 0.7316 0.1848 0.4262 0.049 Uiso 1 1 calc R . . . .
C20 C 0.6615(2) 0.2211(3) 0.3981(2) 0.0378(13) Uani 1 1 d . . . . .
H20 H 0.6756 0.2308 0.3651 0.045 Uiso 1 1 calc R . . . .
C21 C 0.6067(2) 0.2339(2) 0.4114(2) 0.0310(12) Uani 1 1 d . . . . .
C22 C 0.3842(2) 0.2864(2) 0.4871(2) 0.0308(12) Uani 1 1 d . . . . .
H22 H 0.3865 0.2725 0.5214 0.037 Uiso 1 1 calc R . . . .
C23 C 0.3360(3) 0.3121(3) 0.4716(2) 0.0359(13) Uani 1 1 d . . . . .
H23 H 0.3062 0.3151 0.4950 0.043 Uiso 1 1 calc R . . . .
C24 C 0.3320(3) 0.3334(3) 0.4216(3) 0.0412(14) Uani 1 1 d . . . . .
H24 H 0.2995 0.3511 0.4107 0.049 Uiso 1 1 calc R . . . .
C25 C 0.3765(3) 0.3285(3) 0.3876(2) 0.0365(13) Uani 1 1 d . . . . .
H25 H 0.3742 0.3424 0.3533 0.044 Uiso 1 1 calc R . . . .
C26 C 0.4249(2) 0.3025(2) 0.4049(2) 0.0304(12) Uani 1 1 d . . . . .
C27 C 0.4758(2) 0.2988(2) 0.3737(2) 0.0310(12) Uani 1 1 d . . . . .
C28 C 0.4844(3) 0.3186(3) 0.3232(2) 0.0366(13) Uani 1 1 d . . . . .
H28 H 0.4554 0.3361 0.3053 0.044 Uiso 1 1 calc R . . . .
C29 C 0.5364(3) 0.3126(3) 0.2987(2) 0.0389(14) Uani 1 1 d . . . . .
C30 C 0.5786(3) 0.2842(3) 0.3266(2) 0.0394(14) Uani 1 1 d . . . . .
H30 H 0.6134 0.2790 0.3112 0.047 Uiso 1 1 calc R . . . .
C31 C 0.5680(2) 0.2641(2) 0.3768(2) 0.0322(12) Uani 1 1 d . . . . .
C32 C 0.5471(3) 0.3360(3) 0.2457(3) 0.0440(15) Uani 1 1 d . . . . .
C33 C 0.5202(4) 0.3845(3) 0.2298(3) 0.0534(18) Uani 1 1 d . . . . .
H33 H 0.4949 0.4019 0.2523 0.064 Uiso 1 1 calc R . . . .
C34 C 0.5310(4) 0.4066(3) 0.1810(3) 0.064(2) Uani 1 1 d . . . . .
C35 C 0.5675(4) 0.3810(4) 0.1466(3) 0.063(2) Uani 1 1 d . . . . .
C36 C 0.5940(3) 0.3337(4) 0.1629(3) 0.060(2) Uani 1 1 d . . . . .
C37 C 0.5840(3) 0.3101(4) 0.2112(3) 0.0533(19) Uani 1 1 d . . . . .
H37 H 0.6017 0.2771 0.2209 0.064 Uiso 1 1 calc R . . . .
P1 P 0.33157(18) 0.41105(17) 0.25184(12) 0.1135(14) Uani 1 1 d . . . . .
F4 F 0.3047(3) 0.4045(4) 0.3089(3) 0.131(3) Uani 1 1 d . . . . .
F5 F 0.3583(5) 0.4188(4) 0.1955(3) 0.172(5) Uani 1 1 d . . . . .
F6 F 0.3871(3) 0.4340(5) 0.2779(3) 0.151(3) Uani 1 1 d . . . . .
F7 F 0.3576(5) 0.3501(4) 0.2564(3) 0.171(4) Uani 1 1 d . . . . .
F8 F 0.2751(5) 0.3866(4) 0.2258(4) 0.174(4) Uani 1 1 d . . . . .
F9 F 0.3083(4) 0.4731(3) 0.2476(3) 0.131(3) Uani 1 1 d . . . . .
P2 P 0.2500 0.7500 0.2500 0.0475(8) Uani 1 4 d S T P . .
F10 F 0.2820(3) 0.7812(4) 0.2942(3) 0.148(4) Uani 1 1 d . . . . .
F11 F 0.2948(3) 0.7052(3) 0.2500 0.163(6) Uani 1 2 d S T P . .
N6 N 0.7500 0.7500 0.4073(18) 0.216(15) Uani 1 4 d S TU P . .

loop_
_atom_site_aniso_label
_atom_site_aniso_U_11
_atom_site_aniso_U_22
_atom_site_aniso_U_33
_atom_site_aniso_U_23
_atom_site_aniso_U_13
_atom_site_aniso_U_12
Ru1 0.0237(3) 0.0229(3) 0.0296(3) 0.00242(16) 0.00088(16) 0.00090(15)
F1 0.171(6) 0.050(3) 0.053(3) 0.018(2) 0.008(3) 0.015(3)
F2 0.120(5) 0.089(4) 0.040(2) 0.022(2) 0.006(3) -0.021(3)
F3 0.071(3) 0.135(5) 0.039(2) 0.014(3) 0.014(2) 0.016(3)
N1 0.029(2) 0.033(3) 0.033(2) 0.006(2) 0.000(2) 0.001(2)
N2 0.028(3) 0.030(3) 0.056(3) 0.000(2) 0.003(2) -0.001(2)
N3 0.019(2) 0.018(2) 0.039(2) -0.0022(18) -0.0021(18) -0.0027(17)
N4 0.030(2) 0.030(2) 0.024(2) 0.0018(18) -0.0007(18) -0.0006(19)
N5 0.028(2) 0.023(2) 0.040(2) -0.0021(19) 0.004(2) 0.0021(19)
C1 0.017(2) 0.027(3) 0.044(3) -0.002(2) -0.008(2) 0.009(2)
C2 0.028(3) 0.047(4) 0.055(4) -0.009(3) -0.005(3) 0.008(3)
C3 0.035(4) 0.049(4) 0.077(5) -0.028(4) -0.009(3) 0.010(3)
C4 0.040(4) 0.036(4) 0.085(5) -0.016(4) -0.003(4) -0.007(3)
C5 0.033(3) 0.029(3) 0.080(5) 0.003(3) -0.002(3) -0.004(3)
C6 0.028(3) 0.026(3) 0.050(3) 0.000(3) -0.003(3) 0.006(2)
C7 0.030(3) 0.034(3) 0.047(3) 0.010(3) -0.001(3) -0.001(3)
C8 0.055(4) 0.042(4) 0.058(4) 0.010(3) 0.006(3) -0.012(3)
C9 0.070(5) 0.060(5) 0.046(4) 0.015(4) 0.016(4) -0.006(4)
C10 0.059(5) 0.051(4) 0.042(4) 0.001(3) 0.006(3) -0.002(3)
C11 0.050(4) 0.034(3) 0.021(2) 0.003(2) 0.007(2) -0.001(3)
C12 0.034(3) 0.039(3) 0.047(3) -0.004(3) 0.001(3) 0.001(3)
C13 0.060(5) 0.052(4) 0.053(4) -0.012(3) 0.007(4) -0.002(4)
C14 0.056(5) 0.041(4) 0.081(6) -0.019(4) 0.001(4) 0.000(4)
C15 0.034(3) 0.033(3) 0.083(5) -0.006(3) 0.005(3) -0.006(3)
C16 0.031(3) 0.025(3) 0.066(4) 0.001(3) 0.004(3) -0.002(2)
C17 0.030(3) 0.018(2) 0.038(3) 0.003(2) -0.003(2) -0.003(2)
C18 0.027(3) 0.030(3) 0.046(3) 0.003(2) -0.009(2) 0.003(2)
C19 0.027(3) 0.041(3) 0.054(4) -0.003(3) -0.003(3) 0.005(3)
C20 0.028(3) 0.044(4) 0.041(3) 0.001(3) 0.001(2) 0.005(3)
C21 0.029(3) 0.030(3) 0.034(3) 0.002(2) 0.000(2) -0.002(2)
C22 0.027(3) 0.022(3) 0.044(3) 0.003(2) 0.003(2) 0.000(2)
C23 0.026(3) 0.028(3) 0.053(4) -0.003(3) 0.006(3) 0.002(2)
C24 0.031(3) 0.036(3) 0.057(4) -0.002(3) -0.001(3) 0.008(3)
C25 0.035(3) 0.032(3) 0.043(3) 0.003(3) -0.005(3) 0.002(3)
C26 0.032(3) 0.021(2) 0.039(3) 0.000(2) -0.006(2) 0.000(2)
C27 0.029(3) 0.029(3) 0.035(3) 0.001(2) -0.002(2) 0.000(2)
C28 0.034(3) 0.038(3) 0.038(3) 0.004(2) -0.006(2) 0.003(3)
C29 0.037(3) 0.043(4) 0.037(3) 0.006(3) -0.002(3) 0.000(3)
C30 0.031(3) 0.052(4) 0.035(3) 0.001(3) 0.004(2) 0.000(3)
C31 0.029(3) 0.035(3) 0.032(3) 0.000(2) 0.001(2) -0.002(2)
C32 0.044(4) 0.053(4) 0.035(3) 0.006(3) 0.001(3) -0.006(3)
C33 0.074(5) 0.048(4) 0.039(3) 0.007(3) 0.003(3) -0.008(4)
C34 0.102(7) 0.044(4) 0.045(4) 0.010(3) -0.007(4) -0.013(4)
C35 0.087(6) 0.071(6) 0.030(3) 0.009(3) 0.000(4) -0.021(5)
C36 0.054(5) 0.090(6) 0.035(4) 0.002(4) 0.008(3) -0.005(4)
C37 0.044(4) 0.075(5) 0.041(4) 0.012(3) -0.004(3) 0.006(4)
P1 0.147(3) 0.126(3) 0.0673(17) 0.0023(18) -0.017(2) 0.073(3)
F4 0.125(6) 0.181(8) 0.088(4) 0.017(5) -0.002(4) 0.070(6)
F5 0.275(12) 0.155(8) 0.087(5) 0.028(5) 0.034(6) 0.111(8)
F6 0.091(5) 0.222(11) 0.139(7) -0.003(7) -0.011(5) 0.024(6)
F7 0.261(11) 0.150(7) 0.102(5) 0.011(5) -0.010(7) 0.119(8)
F8 0.226(11) 0.153(9) 0.144(8) 0.028(6) -0.089(8) -0.001(8)
F9 0.155(7) 0.124(6) 0.115(5) 0.021(5) 0.006(5) 0.065(5)
P2 0.0404(12) 0.0404(12) 0.062(2) 0.000 0.000 -0.0111(15)
F10 0.119(6) 0.201(9) 0.124(5) -0.115(6) 0.039(5) -0.069(6)
F11 0.168(8) 0.168(8) 0.154(9) -0.079(8) -0.079(8) 0.110(9)
N6 0.191(16) 0.191(16) 0.27(2) 0.000 0.000 0.000

loop_
_atom_type_symbol
_atom_type_description
_atom_type_scat_dispersion_real
_atom_type_scat_dispersion_imag
_atom_type_scat_source
C C 0.0033 0.0016 'International Tables Vol C Tables 4.2.6.8 and 6.1.1.4'
H H 0.0000 0.0000 'International Tables Vol C Tables 4.2.6.8 and 6.1.1.4'
F F 0.0171 0.0103 'International Tables Vol C Tables 4.2.6.8 and 6.1.1.4'
N N 0.0061 0.0033 'International Tables Vol C Tables 4.2.6.8 and 6.1.1.4'
P P 0.1023 0.0942 'International Tables Vol C Tables 4.2.6.8 and 6.1.1.4'
Ru Ru -1.2594 0.8363 'International Tables Vol C Tables 4.2.6.8 and 6.1.1.4'

loop_
_citation_id
_citation_doi
_citation_year
1 10.1039/D0DT01412E 2020

loop_
_geom_angle_atom_site_label_1
_geom_angle_atom_site_label_2
_geom_angle_atom_site_label_3
_geom_angle
_geom_angle_site_symmetry_1
_geom_angle_site_symmetry_3
_geom_angle_publ_flag
N1 Ru1 N2 77.8(2) . . ?
N1 Ru1 N3 105.64(19) . . ?
N1 Ru1 N5 96.22(19) . . ?
N1 Ru1 C1 77.9(2) . . ?
N3 Ru1 N2 93.46(18) . . ?
N3 Ru1 C1 90.51(18) . . ?
N4 Ru1 N1 174.9(2) . . ?
N4 Ru1 N2 104.8(2) . . ?
N4 Ru1 N3 78.74(19) . . ?
N4 Ru1 N5 79.50(19) . . ?
N4 Ru1 C1 99.6(2) . . ?
N5 Ru1 N2 89.75(19) . . ?
N5 Ru1 N3 158.10(19) . . ?
N5 Ru1 C1 95.48(19) . . ?
C1 Ru1 N2 155.6(2) . . ?
C7 N1 Ru1 118.6(4) . . ?
C11 N1 Ru1 118.4(4) . . ?
C11 N1 C7 122.4(5) . . ?
C12 N2 Ru1 113.5(4) . . ?
C12 N2 C16 119.7(6) . . ?
C16 N2 Ru1 126.8(5) . . ?
C17 N3 Ru1 127.5(4) . . ?
C17 N3 C21 118.0(5) . . ?
C21 N3 Ru1 114.5(4) . . ?
C27 N4 Ru1 118.8(4) . . ?
C31 N4 Ru1 120.1(4) . . ?
C31 N4 C27 121.0(5) . . ?
C22 N5 Ru1 128.1(4) . . ?
C22 N5 C26 117.6(5) . . ?
C26 N5 Ru1 114.2(4) . . ?
C2 C1 Ru1 127.4(5) . . ?
C2 C1 C6 118.5(6) . . ?
C6 C1 Ru1 113.9(4) . . ?
C1 C2 H2 119.5 . . ?
C1 C2 C3 121.0(7) . . ?
C3 C2 H2 119.5 . . ?
C2 C3 H3 119.9 . . ?
C4 C3 C2 120.3(7) . . ?
C4 C3 H3 119.9 . . ?
C3 C4 H4 120.3 . . ?
C5 C4 C3 119.3(7) . . ?
C5 C4 H4 120.3 . . ?
C4 C5 H5 119.8 . . ?
C4 C5 C6 120.4(7) . . ?
C6 C5 H5 119.8 . . ?
C1 C6 C5 120.4(6) . . ?
C1 C6 C7 115.6(5) . . ?
C5 C6 C7 124.0(6) . . ?
N1 C7 C6 113.4(5) . . ?
N1 C7 C8 119.4(6) . . ?
C8 C7 C6 127.1(6) . . ?
C7 C8 H8 120.4 . . ?
C9 C8 C7 119.2(7) . . ?
C9 C8 H8 120.4 . . ?
C8 C9 H9 119.7 . . ?
C10 C9 C8 120.6(7) . . ?
C10 C9 H9 119.7 . . ?
C9 C10 H10 120.4 . . ?
C9 C10 C11 119.3(7) . . ?
C11 C10 H10 120.4 . . ?
N1 C11 C10 119.1(6) . . ?
N1 C11 C12 113.6(5) . . ?
C10 C11 C12 127.0(6) . . ?
N2 C12 C11 116.4(5) . . ?
N2 C12 C13 120.8(6) . . ?
C13 C12 C11 122.8(6) . . ?
C12 C13 H13 120.4 . . ?
C14 C13 C12 119.1(7) . . ?
C14 C13 H13 120.4 . . ?
C13 C14 H14 120.3 . . ?
C15 C14 C13 119.4(7) . . ?
C15 C14 H14 120.3 . . ?
C14 C15 H15 120.0 . . ?
C14 C15 C16 120.0(7) . . ?
C16 C15 H15 120.0 . . ?
N2 C16 C15 120.9(7) . . ?
N2 C16 H16 119.6 . . ?
C15 C16 H16 119.6 . . ?
N3 C17 H17 118.7 . . ?
N3 C17 C18 122.6(5) . . ?
C18 C17 H17 118.7 . . ?
C17 C18 H18 120.1 . . ?
C19 C18 C17 119.7(6) . . ?
C19 C18 H18 120.1 . . ?
C18 C19 H19 120.5 . . ?
C18 C19 C20 118.9(6) . . ?
C20 C19 H19 120.5 . . ?
C19 C20 H20 120.3 . . ?
C19 C20 C21 119.4(6) . . ?
C21 C20 H20 120.3 . . ?
N3 C21 C20 121.3(5) . . ?
N3 C21 C31 114.3(5) . . ?
C20 C21 C31 124.3(5) . . ?
N5 C22 H22 118.7 . . ?
N5 C22 C23 122.6(6) . . ?
C23 C22 H22 118.7 . . ?
C22 C23 H23 120.2 . . ?
C24 C23 C22 119.5(6) . . ?
C24 C23 H23 120.2 . . ?
C23 C24 H24 120.3 . . ?
C23 C24 C25 119.5(6) . . ?
C25 C24 H24 120.3 . . ?
C24 C25 H25 120.3 . . ?
C24 C25 C26 119.3(6) . . ?
C26 C25 H25 120.3 . . ?
N5 C26 C25 121.4(5) . . ?
N5 C26 C27 114.7(5) . . ?
C25 C26 C27 123.9(5) . . ?
N4 C27 C26 112.7(5) . . ?
N4 C27 C28 120.1(5) . . ?
C28 C27 C26 127.2(5) . . ?
C27 C28 H28 119.8 . . ?
C27 C28 C29 120.4(6) . . ?
C29 C28 H28 119.8 . . ?
C28 C29 C30 118.0(6) . . ?
C28 C29 C32 121.1(6) . . ?
C30 C29 C32 120.9(6) . . ?
C29 C30 H30 120.1 . . ?
C31 C30 C29 119.7(6) . . ?
C31 C30 H30 120.1 . . ?
N4 C31 C21 112.2(5) . . ?
N4 C31 C30 120.7(5) . . ?
C30 C31 C21 127.1(5) . . ?
C33 C32 C29 120.1(6) . . ?
C33 C32 C37 119.2(6) . . ?
C37 C32 C29 120.6(6) . . ?
C32 C33 H33 120.1 . . ?
C34 C33 C32 119.9(8) . . ?
C34 C33 H33 120.1 . . ?
F1 C34 C33 120.7(8) . . ?
F1 C34 C35 118.1(7) . . ?
C33 C34 C35 121.2(8) . . ?
F2 C35 C34 121.1(8) . . ?
F2 C35 C36 120.4(8) . . ?
C36 C35 C34 118.5(7) . . ?
F3 C36 C35 117.3(7) . . ?
F3 C36 C37 120.5(8) . . ?
C35 C36 C37 122.1(8) . . ?
C32 C37 H37 120.4 . . ?
C36 C37 C32 119.1(8) . . ?
C36 C37 H37 120.4 . . ?
F4 P1 F7 90.1(5) . . ?
F4 P1 F8 89.7(6) . . ?
F4 P1 F9 90.7(4) . . ?
F5 P1 F4 178.9(6) . . ?
F5 P1 F6 89.6(6) . . ?
F5 P1 F7 90.8(5) . . ?
F5 P1 F8 91.0(6) . . ?
F5 P1 F9 88.4(4) . . ?
F6 P1 F4 89.8(5) . . ?
F6 P1 F7 87.7(6) . . ?
F6 P1 F8 179.0(6) . . ?
F6 P1 F9 89.8(6) . . ?
F7 P1 F8 91.4(6) . . ?
F7 P1 F9 177.4(7) . . ?
F9 P1 F8 91.1(5) . . ?
F10 P2 F10 87.7(6) 2_565 . ?
F10 P2 F10 179.0(8) 2_565 7_455 ?
F10 P2 F10 87.7(6) 8_665 7_455 ?
F10 P2 F10 92.3(6) 7_455 . ?
F10 P2 F10 92.3(6) 8_665 2_565 ?
F10 P2 F10 179.0(8) 8_665 . ?
F11 P2 F10 90.5(4) . 7_455 ?
F11 P2 F10 89.5(4) 2_565 7_455 ?
F11 P2 F10 90.5(4) 2_565 . ?
F11 P2 F10 89.5(4) . 8_665 ?
F11 P2 F10 89.5(4) . . ?
F11 P2 F10 89.5(4) 2_565 2_565 ?
F11 P2 F10 90.5(4) . 2_565 ?
F11 P2 F10 90.5(4) 2_565 8_665 ?
F11 P2 F11 180.0 2_565 . ?

loop_
_geom_bond_atom_site_label_1
_geom_bond_atom_site_label_2
_geom_bond_distance
_geom_bond_site_symmetry_2
_geom_bond_publ_flag
Ru1 N1 2.024(5) . ?
Ru1 N2 2.116(5) . ?
Ru1 N3 2.055(4) . ?
Ru1 N4 1.946(4) . ?
Ru1 N5 2.044(5) . ?
Ru1 C1 2.097(6) . ?
F1 C34 1.358(10) . ?
F2 C35 1.345(8) . ?
F3 C36 1.347(9) . ?
N1 C7 1.349(8) . ?
N1 C11 1.349(8) . ?
N2 C12 1.357(8) . ?
N2 C16 1.368(8) . ?
N3 C17 1.349(7) . ?
N3 C21 1.364(7) . ?
N4 C27 1.364(7) . ?
N4 C31 1.350(7) . ?
N5 C22 1.356(7) . ?
N5 C26 1.364(7) . ?
C1 C2 1.375(9) . ?
C1 C6 1.379(9) . ?
C2 H2 0.9300 . ?
C2 C3 1.386(10) . ?
C3 H3 0.9300 . ?
C3 C4 1.373(12) . ?
C4 H4 0.9300 . ?
C4 C5 1.369(11) . ?
C5 H5 0.9300 . ?
C5 C6 1.395(9) . ?
C6 C7 1.454(9) . ?
C7 C8 1.395(9) . ?
C8 H8 0.9300 . ?
C8 C9 1.378(11) . ?
C9 H9 0.9300 . ?
C9 C10 1.372(11) . ?
C10 H10 0.9300 . ?
C10 C11 1.404(9) . ?
C11 C12 1.458(9) . ?
C12 C13 1.395(10) . ?
C13 H13 0.9300 . ?
C13 C14 1.393(11) . ?
C14 H14 0.9300 . ?
C14 C15 1.376(11) . ?
C15 H15 0.9300 . ?
C15 C16 1.377(10) . ?
C16 H16 0.9300 . ?
C17 H17 0.9300 . ?
C17 C18 1.372(8) . ?
C18 H18 0.9300 . ?
C18 C19 1.369(9) . ?
C19 H19 0.9300 . ?
C19 C20 1.383(9) . ?
C20 H20 0.9300 . ?
C20 C21 1.390(8) . ?
C21 C31 1.466(8) . ?
C22 H22 0.9300 . ?
C22 C23 1.367(8) . ?
C23 H23 0.9300 . ?
C23 C24 1.366(9) . ?
C24 H24 0.9300 . ?
C24 C25 1.374(9) . ?
C25 H25 0.9300 . ?
C25 C26 1.388(8) . ?
C26 C27 1.458(8) . ?
C27 C28 1.375(8) . ?
C28 H28 0.9300 . ?
C28 C29 1.400(9) . ?
C29 C30 1.407(9) . ?
C29 C32 1.475(9) . ?
C30 H30 0.9300 . ?
C30 C31 1.381(8) . ?
C32 C33 1.389(10) . ?
C32 C37 1.390(10) . ?
C33 H33 0.9300 . ?
C33 C34 1.365(10) . ?
C34 C35 1.377(13) . ?
C35 C36 1.365(12) . ?
C36 C37 1.367(10) . ?
C37 H37 0.9300 . ?
P1 F4 1.588(8) . ?
P1 F5 1.574(9) . ?
P1 F6 1.584(9) . ?
P1 F7 1.593(8) . ?
P1 F8 1.614(11) . ?
P1 F9 1.594(8) . ?
P2 F10 1.548(6) 7_455 ?
P2 F10 1.548(6) 2_565 ?
P2 F10 1.548(6) . ?
P2 F10 1.548(6) 8_665 ?
P2 F11 1.520(10) . ?
P2 F11 1.520(10) 2_565 ?

loop_
_platon_squeeze_void_nr
_platon_squeeze_void_average_x
_platon_squeeze_void_average_y
_platon_squeeze_void_average_z
_platon_squeeze_void_volume
_platon_squeeze_void_count_electrons
_platon_squeeze_void_content
1 0.102 0.602 0.750 127 28 ' '
2 0.102 0.898 0.250 128 28 ' '
3 0.250 0.250 0.710 170 38 ' '
4 0.250 0.250 0.210 170 38 ' '
5 0.398 0.602 0.250 128 28 ' '
6 0.398 0.898 0.750 128 28 ' '
7 0.602 0.102 0.250 128 28 ' '
8 0.602 0.398 0.750 128 28 ' '
9 0.750 0.750 0.290 171 37 ' '
10 0.750 0.750 0.790 171 37 ' '
11 0.898 0.102 0.750 128 28 ' '
12 0.898 0.398 0.250 128 28 ' '
